data_7211487
loop_
_publ_author_name
'Chen, Shu-Mei'
'Chen, Yan-Fei'
'Lin, Rui'
'Lei, Xiao-Ping'
'Zhang, Jian'

_publ_section_title
;
 Organic templates promoted photocatalytic and photoluminescent properties
 between two coordination polymers
;
_journal_issue 48
_journal_name_full CrystEngComm
_journal_page_first 10423
_journal_paper_doi 10.1039/c3ce41930d
_journal_volume 15
_journal_year 2013
_chemical_formula_sum 'C104 H72 Cd3 O20 P2'
_chemical_formula_weight 2040.76
_chemical_name_systematic
; 
 ? 
;
_space_group_IT_number 14
_symmetry_cell_setting monoclinic
_symmetry_space_group_name_Hall '-P 2yn'
_symmetry_space_group_name_H-M 'P 1 21/n 1'
_atom_sites_solution_hydrogens geom
_atom_sites_solution_primary direct
_atom_sites_solution_secondary difmap
_audit_creation_method SHELXL-97
_cell_angle_alpha 90.00
_cell_angle_beta 92.291(3)
_cell_angle_gamma 90.00
_cell_formula_units_Z 2
_cell_length_a 13.4158(4)
_cell_length_b 21.8551(6)
_cell_length_c 14.4779(4)
_cell_measurement_reflns_used 3298
_cell_measurement_temperature 293(2)
_cell_measurement_theta_max 25
_cell_measurement_theta_min 2.4675
_cell_volume 4241.6(2)
_computing_cell_refinement 'Bruker XSCANS'
_computing_data_collection 'Bruker XSCANS'
_computing_data_reduction 'Bruker SHELXTL'
_computing_molecular_graphics 'Bruker SHELXTL'
_computing_publication_material 'Bruker SHELXTL'
_computing_structure_refinement 'SHELXL-97 (Sheldrick, 1997)'
_computing_structure_solution 'SHELXS-97 (Sheldrick, 1990)'
_diffrn_ambient_temperature 293(2)
_diffrn_detector_area_resol_mean 16.2083
_diffrn_measured_fraction_theta_full 0.999
_diffrn_measured_fraction_theta_max 0.999
_diffrn_measurement_device_type 'Xcalibur, Eos'
_diffrn_measurement_method '\w scans'
_diffrn_radiation_monochromator graphite
_diffrn_radiation_source 'fine-focus sealed tube'
_diffrn_radiation_type MoK\a
_diffrn_radiation_wavelength 0.71073
_diffrn_reflns_av_R_equivalents 0.0293
_diffrn_reflns_av_sigmaI/netI 0.0481
_diffrn_reflns_limit_h_max 15
_diffrn_reflns_limit_h_min -14
_diffrn_reflns_limit_k_max 25
_diffrn_reflns_limit_k_min -16
_diffrn_reflns_limit_l_max 17
_diffrn_reflns_limit_l_min -17
_diffrn_reflns_number 16486
_diffrn_reflns_theta_full 25.00
_diffrn_reflns_theta_max 25.00
_diffrn_reflns_theta_min 2.31
_diffrn_standards_decay_% none
_diffrn_standards_interval_count none
_diffrn_standards_interval_time none
_diffrn_standards_number none
_exptl_absorpt_coefficient_mu 0.861
_exptl_absorpt_correction_T_max 1.00000
_exptl_absorpt_correction_T_min 0.88082
_exptl_absorpt_correction_type multi-scan
_exptl_absorpt_process_details
;    

    Higashi, T. (1995). Program for Absorption Correction.
    Rigaku Corporation, Tokyo, Japan.
;
_exptl_crystal_colour colorless
_exptl_crystal_density_diffrn 1.598
_exptl_crystal_density_method 'not measured'
_exptl_crystal_description rot
_exptl_crystal_F_000 2060
_exptl_crystal_size_max 0.2
_exptl_crystal_size_mid 0.15
_exptl_crystal_size_min 0.1
_refine_diff_density_max 0.628
_refine_diff_density_min -0.475
_refine_diff_density_rms 0.069
_refine_ls_extinction_method none
_refine_ls_goodness_of_fit_ref 0.801
_refine_ls_hydrogen_treatment none
_refine_ls_matrix_type full
_refine_ls_number_parameters 583
_refine_ls_number_reflns 7459
_refine_ls_number_restraints 6
_refine_ls_restrained_S_all 0.800
_refine_ls_R_factor_all 0.0557
_refine_ls_R_factor_gt 0.0352
_refine_ls_shift/su_max 0.024
_refine_ls_shift/su_mean 0.001
_refine_ls_structure_factor_coef Fsqd
_refine_ls_weighting_details 'calc w=1/[\s^2^(Fo^2^)+(0.0681P)^2^+3.9696P] where P=(Fo^2^+2Fc^2^)/3'
_refine_ls_weighting_scheme calc
_refine_ls_wR_factor_gt 0.0883
_refine_ls_wR_factor_ref 0.0984
_reflns_number_gt 5780
_reflns_number_total 7459
_reflns_threshold_expression >2sigma(I)
_cod_data_source_file c3ce41930d.txt
_cod_data_source_block 1
_cod_original_sg_symbol_H-M P2(1)/n
_cod_database_code 7211487

loop_
_symmetry_equiv_pos_as_xyz
'x, y, z'
'-x+1/2, y+1/2, -z+1/2'
'-x, -y, -z'
'x-1/2, -y-1/2, z-1/2'

loop_
_atom_site_label
_atom_site_type_symbol
_atom_site_fract_x
_atom_site_fract_y
_atom_site_fract_z
_atom_site_U_iso_or_equiv
_atom_site_adp_type
_atom_site_occupancy
_atom_site_symmetry_multiplicity
_atom_site_calc_flag
_atom_site_refinement_flags
Cd1 Cd 0.67501(2) 0.019217(13) 0.826146(18) 0.03336(10) Uani 1 1 d .
Cd2 Cd 0.5000 0.0000 1.0000 0.02923(11) Uani 1 2 d S
O10 O 0.6727(2) -0.01283(13) 0.98000(18) 0.0453(7) Uani 1 1 d .
O9 O 0.7940(2) -0.05118(13) 0.74583(18) 0.0458(7) Uani 1 1 d .
O8 O 0.7468(2) 0.03878(12) 0.69267(17) 0.0431(7) Uani 1 1 d .
C6 C 0.7596(3) 0.00878(17) 0.9998(3) 0.0344(9) Uani 1 1 d .
C7 C 0.5353(3) 0.11528(17) 0.8618(2) 0.0328(8) Uani 1 1 d .
C8 C 0.8379(3) -0.02463(17) 0.5929(2) 0.0310(8) Uani 1 1 d .
O7 O 0.5268(2) 0.07028(13) 1.10581(19) 0.0533(8) Uani 1 1 d .
O6 O 0.6209(2) 0.11893(13) 0.8338(2) 0.0504(7) Uani 1 1 d .
C12 C 0.4762(3) 0.17474(17) 0.8689(2) 0.0324(8) Uani 1 1 d .
C14 C 0.8071(3) -0.00739(16) 1.0923(2) 0.0326(8) Uani 1 1 d .
C15 C 0.7910(3) -0.01148(17) 0.6836(2) 0.0313(8) Uani 1 1 d .
O5 O 0.9508(2) -0.06461(14) 1.33719(17) 0.0502(8) Uani 1 1 d .
O4 O 0.4928(2) 0.06720(13) 0.8817(2) 0.0507(7) Uani 1 1 d .
C19 C 0.9557(3) -0.0168(2) 1.1901(3) 0.0493(11) Uani 1 1 d .
H19 H 1.0241 -0.0114 1.1997 0.059 Uiso 1 1 calc R
C20 C 0.9010(3) -0.04291(19) 1.2574(2) 0.0374(9) Uani 1 1 d .
C21 C 0.7531(3) -0.03408(17) 1.1612(2) 0.0334(8) Uani 1 1 d .
H21 H 0.6849 -0.0404 1.1514 0.040 Uiso 1 1 calc R
C22 C 0.8803(3) -0.08075(18) 0.5756(3) 0.0395(9) Uani 1 1 d .
H22 H 0.8843 -0.1101 0.6222 0.047 Uiso 1 1 calc R
C24 C 0.8345(3) 0.01930(18) 0.5235(3) 0.0387(9) Uani 1 1 d .
H24 H 0.8073 0.0576 0.5348 0.046 Uiso 1 1 calc R
C25 C 0.7987(3) -0.05134(18) 1.2439(2) 0.0378(9) Uani 1 1 d .
H25 H 0.7615 -0.0684 1.2903 0.045 Uiso 1 1 calc R
O2 O 0.8057(2) 0.03859(16) 0.94255(19) 0.0571(8) Uani 1 1 d .
C28 C 0.5981(3) 0.09663(16) 1.2511(3) 0.0343(8) Uani 1 1 d .
C31 C 0.3742(4) 0.2821(2) 0.8943(3) 0.0562(12) Uani 1 1 d .
C32 C 0.5138(3) 0.22996(18) 0.8396(3) 0.0398(9) Uani 1 1 d .
H32 H 0.5746 0.2308 0.8110 0.048 Uiso 1 1 calc R
O3 O 0.5592(2) -0.04769(13) 0.76944(19) 0.0477(7) Uani 1 1 d .
C36 C 0.3331(3) 0.2277(2) 0.9213(3) 0.0574(13) Uani 1 1 d .
H36 H 0.2708 0.2271 0.9472 0.069 Uiso 1 1 calc R
C37 C 0.9169(3) -0.09407(19) 0.4895(3) 0.0422(10) Uani 1 1 d .
H37 H 0.9450 -0.1321 0.4780 0.051 Uiso 1 1 calc R
C39 C 0.8711(3) 0.00650(19) 0.4377(3) 0.0417(10) Uani 1 1 d .
H39 H 0.8688 0.0360 0.3914 0.050 Uiso 1 1 calc R
O1 O 0.3304(3) 0.33670(17) 0.9199(3) 0.0848(12) Uani 1 1 d U
C43 C 0.5143(3) 0.06864(17) 1.1916(3) 0.0398(9) Uani 1 1 d .
C45 C 0.7665(3) 0.1329(2) 1.2662(3) 0.0525(11) Uani 1 1 d .
H45 H 0.8277 0.1403 1.2404 0.063 Uiso 1 1 calc R
C48 C 0.4633(4) 0.28326(19) 0.8520(3) 0.0508(11) Uani 1 1 d .
H48 H 0.4894 0.3201 0.8317 0.061 Uiso 1 1 calc R
C49 C 0.6884(3) 0.10902(18) 1.2133(3) 0.0421(10) Uani 1 1 d .
H49 H 0.6968 0.1011 1.1510 0.051 Uiso 1 1 calc R
C50 C 0.9088(3) 0.0015(2) 1.1079(3) 0.0429(10) Uani 1 1 d .
H50 H 0.9458 0.0199 1.0626 0.051 Uiso 1 1 calc R
C52 C 0.9110(3) -0.05020(19) 1.4217(2) 0.0378(9) Uani 1 1 d .
C54 C 0.1643(4) 0.3670(2) 0.8970(3) 0.0624(13) Uani 1 1 d .
H54 H 0.1564 0.3594 0.9595 0.075 Uiso 1 1 calc R
C55 C 0.2525(3) 0.3544(2) 0.8577(3) 0.0552(12) Uani 1 1 d .
C56 C 0.3841(3) 0.17449(19) 0.9102(3) 0.0434(10) Uani 1 1 d .
H56 H 0.3574 0.1378 0.9302 0.052 Uiso 1 1 calc R
C74 C 0.5871(3) 0.1090(2) 1.3433(3) 0.0514(11) Uani 1 1 d .
H74 H 0.5264 0.1010 1.3697 0.062 Uiso 1 1 calc R
P3 P 0.36775(7) 0.23446(4) 0.49654(7) 0.0323(2) Uani 1 1 d .
C13 C 0.4218(3) 0.16267(17) 0.5322(3) 0.0349(9) Uani 1 1 d .
C16 C 0.2587(3) 0.24280(17) 0.5643(2) 0.0341(8) Uani 1 1 d .
C23 C 0.3360(3) 0.23893(18) 0.3747(3) 0.0377(9) Uani 1 1 d .
C26 C 0.4594(3) 0.29297(17) 0.5216(3) 0.0357(9) Uani 1 1 d .
C30 C 0.1759(3) 0.2753(2) 0.5306(3) 0.0445(10) Uani 1 1 d .
H30 H 0.1771 0.2951 0.4737 0.053 Uiso 1 1 calc R
C34 C 0.5144(3) 0.16102(19) 0.5779(3) 0.0409(9) Uani 1 1 d .
H34 H 0.5516 0.1967 0.5854 0.049 Uiso 1 1 calc R
C35 C 0.3327(3) 0.1874(2) 0.3191(3) 0.0497(11) Uani 1 1 d .
H35 H 0.3451 0.1490 0.3446 0.060 Uiso 1 1 calc R
C38 C 0.1707(3) 0.2175(2) 0.7000(3) 0.0542(12) Uani 1 1 d .
H38 H 0.1689 0.1985 0.7574 0.065 Uiso 1 1 calc R
C40 C 0.5259(3) 0.3103(2) 0.4558(3) 0.0494(11) Uani 1 1 d .
H40 H 0.5202 0.2941 0.3965 0.059 Uiso 1 1 calc R
C44 C 0.3664(3) 0.10862(18) 0.5229(3) 0.0467(10) Uani 1 1 d .
H44 H 0.3036 0.1091 0.4933 0.056 Uiso 1 1 calc R
C46 C 0.2560(3) 0.2142(2) 0.6498(3) 0.0486(11) Uani 1 1 d .
H46 H 0.3115 0.1929 0.6732 0.058 Uiso 1 1 calc R
C47 C 0.0891(3) 0.2485(2) 0.6656(3) 0.0537(12) Uani 1 1 d .
H47 H 0.0313 0.2495 0.6990 0.064 Uiso 1 1 calc R
C51 C 0.4054(4) 0.0549(2) 0.5579(3) 0.0548(12) Uani 1 1 d .
H51 H 0.3692 0.0188 0.5510 0.066 Uiso 1 1 calc R
C53 C 0.6003(4) 0.3516(2) 0.4783(3) 0.0566(12) Uani 1 1 d .
H53 H 0.6439 0.3640 0.4335 0.068 Uiso 1 1 calc R
C57 C 0.6105(4) 0.3748(2) 0.5660(4) 0.0584(13) Uani 1 1 d .
H57 H 0.6612 0.4025 0.5809 0.070 Uiso 1 1 calc R
C60 C 0.3185(3) 0.2966(2) 0.3366(3) 0.0476(10) Uani 1 1 d .
H60 H 0.3209 0.3311 0.3742 0.057 Uiso 1 1 calc R
C61 C 0.5512(3) 0.1068(2) 0.6122(3) 0.0512(11) Uani 1 1 d .
H61 H 0.6138 0.1059 0.6421 0.061 Uiso 1 1 calc R
C63 C 0.4971(4) 0.0540(2) 0.6029(3) 0.0560(12) Uani 1 1 d .
H63 H 0.5225 0.0175 0.6272 0.067 Uiso 1 1 calc R
C67 C 0.3106(4) 0.1936(3) 0.2251(3) 0.0687(15) Uani 1 1 d .
H67 H 0.3071 0.1592 0.1872 0.082 Uiso 1 1 calc R
C68 C 0.2941(4) 0.2509(3) 0.1882(3) 0.0701(15) Uani 1 1 d .
H68 H 0.2804 0.2550 0.1250 0.084 Uiso 1 1 calc R
C69 C 0.0915(3) 0.2779(2) 0.5827(3) 0.0557(12) Uani 1 1 d .
H69 H 0.0361 0.2999 0.5610 0.067 Uiso 1 1 calc R
C71 C 0.2976(4) 0.3022(2) 0.2430(3) 0.0615(13) Uani 1 1 d .
H71 H 0.2859 0.3406 0.2171 0.074 Uiso 1 1 calc R
C72 C 0.4708(3) 0.3163(2) 0.6102(3) 0.0494(11) Uani 1 1 d .
H72 H 0.4274 0.3044 0.6554 0.059 Uiso 1 1 calc R
C73 C 0.5465(4) 0.3571(2) 0.6313(3) 0.0604(13) Uani 1 1 d .
H73 H 0.5539 0.3728 0.6909 0.072 Uiso 1 1 calc R

loop_
_atom_site_aniso_label
_atom_site_aniso_U_11
_atom_site_aniso_U_22
_atom_site_aniso_U_33
_atom_site_aniso_U_23
_atom_site_aniso_U_13
_atom_site_aniso_U_12
Cd1 0.03312(17) 0.04027(17) 0.02680(15) 0.00302(12) 0.00235(11) -0.00250(12)
Cd2 0.0281(2) 0.0338(2) 0.02577(19) 0.00262(16) 0.00070(15) -0.00490(15)
O10 0.0307(15) 0.073(2) 0.0315(14) 0.0040(14) -0.0038(12) -0.0003(14)
O9 0.0513(18) 0.0524(17) 0.0340(15) 0.0078(14) 0.0048(13) 0.0085(14)
O8 0.0495(17) 0.0451(16) 0.0355(14) 0.0049(13) 0.0104(13) 0.0116(14)
C6 0.031(2) 0.041(2) 0.0309(19) -0.0074(17) 0.0006(17) 0.0077(17)
C7 0.035(2) 0.042(2) 0.0210(17) -0.0010(16) -0.0012(15) -0.0050(17)
C8 0.0200(18) 0.044(2) 0.0285(19) -0.0007(17) -0.0043(14) 0.0030(16)
O7 0.078(2) 0.0455(17) 0.0366(16) -0.0052(14) -0.0002(15) -0.0252(16)
O6 0.0411(18) 0.0495(18) 0.0611(19) 0.0009(15) 0.0102(15) 0.0039(14)
C12 0.032(2) 0.040(2) 0.0248(18) 0.0003(16) -0.0027(15) -0.0045(16)
C14 0.035(2) 0.035(2) 0.0269(18) -0.0071(16) 0.0013(16) 0.0010(16)
C15 0.028(2) 0.040(2) 0.0256(18) -0.0013(17) -0.0055(15) -0.0012(16)
O5 0.0418(17) 0.081(2) 0.0272(14) -0.0037(14) -0.0031(12) 0.0194(15)
O4 0.0601(19) 0.0390(16) 0.0521(18) 0.0152(14) -0.0094(15) -0.0009(14)
C19 0.029(2) 0.083(3) 0.036(2) -0.007(2) -0.0038(18) -0.009(2)
C20 0.038(2) 0.051(2) 0.0223(18) -0.0077(18) -0.0023(16) 0.0064(19)
C21 0.029(2) 0.038(2) 0.034(2) -0.0015(17) 0.0016(16) -0.0029(16)
C22 0.044(2) 0.042(2) 0.033(2) 0.0055(18) -0.0032(17) 0.0069(19)
C24 0.043(2) 0.042(2) 0.031(2) -0.0020(18) 0.0029(17) 0.0045(18)
C25 0.034(2) 0.050(2) 0.0304(19) 0.0016(18) 0.0075(16) -0.0010(18)
O2 0.0543(19) 0.081(2) 0.0350(15) 0.0151(16) -0.0039(14) -0.0168(17)
C28 0.041(2) 0.0245(19) 0.037(2) -0.0013(16) 0.0042(17) -0.0004(16)
C31 0.060(3) 0.042(3) 0.066(3) -0.017(2) 0.006(2) 0.014(2)
C32 0.041(2) 0.042(2) 0.037(2) 0.0034(18) 0.0006(18) -0.0065(19)
O3 0.0397(17) 0.0536(17) 0.0500(17) -0.0062(15) 0.0040(14) -0.0125(14)
C36 0.047(3) 0.058(3) 0.069(3) -0.022(3) 0.023(2) -0.003(2)
C37 0.042(2) 0.049(2) 0.035(2) -0.0026(19) -0.0027(18) 0.0143(19)
C39 0.049(3) 0.046(2) 0.030(2) 0.0073(18) 0.0009(18) 0.0029(19)
O1 0.083(3) 0.078(2) 0.090(3) -0.037(2) -0.038(2) 0.041(2)
C43 0.050(3) 0.029(2) 0.040(2) -0.0036(18) 0.0012(19) -0.0025(18)
C45 0.038(3) 0.057(3) 0.062(3) 0.009(2) 0.004(2) -0.010(2)
C48 0.068(3) 0.032(2) 0.053(3) -0.001(2) 0.006(2) -0.009(2)
C49 0.047(3) 0.044(2) 0.036(2) 0.0014(19) 0.0050(19) -0.0065(19)
C50 0.031(2) 0.069(3) 0.029(2) -0.004(2) 0.0057(17) -0.0099(19)
C52 0.029(2) 0.061(3) 0.0228(18) -0.0056(18) -0.0034(15) 0.0036(18)
C54 0.055(3) 0.087(4) 0.045(3) 0.022(3) 0.000(2) -0.002(3)
C55 0.048(3) 0.064(3) 0.052(3) 0.004(2) -0.014(2) 0.010(2)
C56 0.041(2) 0.042(2) 0.047(2) -0.004(2) 0.0080(19) -0.0084(19)
C74 0.039(3) 0.071(3) 0.044(2) -0.011(2) 0.008(2) -0.003(2)
P3 0.0293(5) 0.0330(5) 0.0342(5) -0.0007(4) -0.0030(4) 0.0025(4)
C13 0.030(2) 0.038(2) 0.036(2) 0.0006(17) -0.0018(17) 0.0033(16)
C16 0.029(2) 0.037(2) 0.036(2) -0.0042(17) -0.0020(16) 0.0005(16)
C23 0.030(2) 0.044(2) 0.038(2) -0.0024(19) -0.0069(17) 0.0045(17)
C26 0.036(2) 0.031(2) 0.039(2) 0.0006(17) -0.0024(17) 0.0012(16)
C30 0.042(2) 0.056(3) 0.035(2) -0.003(2) -0.0069(18) 0.009(2)
C34 0.038(2) 0.043(2) 0.041(2) -0.0006(19) -0.0055(18) 0.0018(18)
C35 0.050(3) 0.052(3) 0.046(2) -0.008(2) -0.009(2) -0.001(2)
C38 0.055(3) 0.056(3) 0.053(3) 0.009(2) 0.014(2) 0.002(2)
C40 0.051(3) 0.052(3) 0.046(2) -0.006(2) 0.008(2) -0.008(2)
C44 0.035(2) 0.043(2) 0.061(3) -0.001(2) -0.008(2) 0.0014(18)
C46 0.044(3) 0.051(3) 0.051(3) 0.012(2) 0.005(2) 0.009(2)
C47 0.038(2) 0.070(3) 0.054(3) -0.012(2) 0.013(2) 0.001(2)
C51 0.058(3) 0.037(2) 0.070(3) 0.007(2) 0.001(2) -0.001(2)
C53 0.053(3) 0.051(3) 0.065(3) 0.005(2) 0.008(2) -0.015(2)
C57 0.057(3) 0.043(3) 0.074(3) 0.007(2) -0.014(3) -0.018(2)
C60 0.046(3) 0.053(3) 0.043(2) 0.002(2) -0.003(2) 0.013(2)
C61 0.048(3) 0.057(3) 0.048(2) 0.004(2) -0.015(2) 0.011(2)
C63 0.062(3) 0.049(3) 0.057(3) 0.013(2) -0.001(2) 0.016(2)
C67 0.081(4) 0.078(4) 0.046(3) -0.020(3) -0.014(3) 0.003(3)
C68 0.069(3) 0.103(4) 0.038(2) -0.001(3) -0.009(2) 0.016(3)
C69 0.039(3) 0.076(3) 0.051(3) -0.011(2) -0.003(2) 0.017(2)
C71 0.063(3) 0.074(3) 0.048(3) 0.014(3) -0.001(2) 0.022(3)
C72 0.056(3) 0.052(3) 0.040(2) -0.003(2) 0.003(2) -0.008(2)
C73 0.080(4) 0.053(3) 0.047(3) -0.007(2) -0.013(3) -0.021(3)

loop_
_atom_type_symbol
_atom_type_description
_atom_type_scat_dispersion_real
_atom_type_scat_dispersion_imag
_atom_type_scat_source
C C 0.0033 0.0016 'International Tables Vol C Tables 4.2.6.8 and 6.1.1.4'
H H 0.0000 0.0000 'International Tables Vol C Tables 4.2.6.8 and 6.1.1.4'
N N 0.0061 0.0033 'International Tables Vol C Tables 4.2.6.8 and 6.1.1.4'
O O 0.0106 0.0060 'International Tables Vol C Tables 4.2.6.8 and 6.1.1.4'
P P 0.1023 0.0942 'International Tables Vol C Tables 4.2.6.8 and 6.1.1.4'
Cd Cd -0.8075 1.2024 'International Tables Vol C Tables 4.2.6.8 and 6.1.1.4'

loop_
_geom_angle_atom_site_label_1
_geom_angle_atom_site_label_2
_geom_angle_atom_site_label_3
_geom_angle
_geom_angle_site_symmetry_1
_geom_angle_site_symmetry_3
O8 Cd1 O3 97.09(10) . .
O8 Cd1 O6 90.46(10) . .
O3 Cd1 O6 114.58(10) . .
O8 Cd1 O10 154.73(10) . .
O3 Cd1 O10 96.72(10) . .
O6 Cd1 O10 102.83(10) . .
O8 Cd1 O2 104.08(10) . .
O3 Cd1 O2 146.43(11) . .
O6 Cd1 O2 91.26(11) . .
O10 Cd1 O2 54.93(10) . .
O8 Cd1 O9 54.40(9) . .
O3 Cd1 O9 82.94(10) . .
O6 Cd1 O9 143.43(10) . .
O10 Cd1 O9 106.75(9) . .
O2 Cd1 O9 88.50(10) . .
O8 Cd1 C15 27.24(10) . .
O3 Cd1 C15 88.32(10) . .
O6 Cd1 C15 117.48(11) . .
O10 Cd1 C15 132.82(10) . .
O2 Cd1 C15 98.69(10) . .
O9 Cd1 C15 27.26(9) . .
O8 Cd1 C6 129.46(11) . .
O3 Cd1 C6 122.32(11) . .
O6 Cd1 C6 98.94(11) . .
O10 Cd1 C6 27.94(10) . .
O2 Cd1 C6 27.03(10) . .
O9 Cd1 C6 97.23(10) . .
C15 Cd1 C6 116.73(11) . .
O7 Cd2 O7 180.0 3_657 .
O7 Cd2 O4 85.68(11) 3_657 .
O7 Cd2 O4 94.32(11) . .
O7 Cd2 O4 94.32(11) 3_657 3_657
O7 Cd2 O4 85.68(11) . 3_657
O4 Cd2 O4 180.000(1) . 3_657
O7 Cd2 O10 91.99(11) 3_657 3_657
O7 Cd2 O10 88.01(11) . 3_657
O4 Cd2 O10 90.19(10) . 3_657
O4 Cd2 O10 89.81(10) 3_657 3_657
O7 Cd2 O10 88.01(11) 3_657 .
O7 Cd2 O10 91.99(11) . .
O4 Cd2 O10 89.81(10) . .
O4 Cd2 O10 90.19(10) 3_657 .
O10 Cd2 O10 180.00(12) 3_657 .
C6 O10 Cd1 93.2(2) . .
C6 O10 Cd2 144.9(2) . .
Cd1 O10 Cd2 97.56(10) . .
C15 O9 Cd1 84.6(2) . .
C15 O8 Cd1 98.3(2) . .
O2 C6 O10 121.3(3) . .
O2 C6 C14 120.9(3) . .
O10 C6 C14 117.6(3) . .
O2 C6 Cd1 62.6(2) . .
O10 C6 Cd1 58.85(19) . .
C14 C6 Cd1 171.1(3) . .
O4 C7 O6 125.1(4) . .
O4 C7 C12 117.5(3) . .
O6 C7 C12 117.3(3) . .
C22 C8 C24 119.0(3) . .
C22 C8 C15 121.2(3) . .
C24 C8 C15 119.7(3) . .
C43 O7 Cd2 130.2(3) . .
C7 O6 Cd1 104.7(2) . .
C32 C12 C56 118.4(4) . .
C32 C12 C7 121.7(3) . .
C56 C12 C7 119.8(3) . .
C21 C14 C50 118.8(3) . .
C21 C14 C6 121.7(3) . .
C50 C14 C6 119.5(3) . .
O9 C15 O8 122.2(3) . .
O9 C15 C8 119.6(3) . .
O8 C15 C8 118.2(3) . .
O9 C15 Cd1 68.1(2) . .
O8 C15 Cd1 54.45(18) . .
C8 C15 Cd1 168.8(2) . .
C52 O5 C20 117.6(3) . .
C7 O4 Cd2 136.5(3) . .
C20 C19 C50 119.7(4) . .
C20 C19 H19 120.2 . .
C50 C19 H19 120.2 . .
C19 C20 O5 118.6(3) . .
C19 C20 C25 120.7(3) . .
O5 C20 C25 120.6(3) . .
C25 C21 C14 121.0(3) . .
C25 C21 H21 119.5 . .
C14 C21 H21 119.5 . .
C8 C22 C37 120.8(4) . .
C8 C22 H22 119.6 . .
C37 C22 H22 119.6 . .
C39 C24 C8 120.5(4) . .
C39 C24 H24 119.8 . .
C8 C24 H24 119.8 . .
C21 C25 C20 119.2(3) . .
C21 C25 H25 120.4 . .
C20 C25 H25 120.4 . .
C6 O2 Cd1 90.4(2) . .
C49 C28 C74 118.5(4) . .
C49 C28 C43 119.9(3) . .
C74 C28 C43 121.6(4) . .
C48 C31 C36 120.8(4) . .
C48 C31 O1 119.4(4) . .
C36 C31 O1 119.3(4) . .
C48 C32 C12 121.1(4) . .
C48 C32 H32 119.4 . .
C12 C32 H32 119.4 . .
C43 O3 Cd1 128.2(3) 3_657 .
C56 C36 C31 119.7(4) . .
C56 C36 H36 120.1 . .
C31 C36 H36 120.1 . .
C52 C37 C22 118.9(4) 1_554 .
C52 C37 H37 120.5 1_554 .
C22 C37 H37 120.5 . .
C52 C39 C24 119.3(4) 1_554 .
C52 C39 H39 120.3 1_554 .
C24 C39 H39 120.3 . .
C31 O1 C55 112.2(4) . .
O3 C43 O7 126.6(4) 3_657 .
O3 C43 C28 118.3(3) 3_657 .
O7 C43 C28 115.1(4) . .
C55 C45 C49 118.9(4) 4_666 .
C55 C45 H45 120.6 4_666 .
C49 C45 H45 120.6 . .
C32 C48 C31 119.4(4) . .
C32 C48 H48 120.3 . .
C31 C48 H48 120.3 . .
C45 C49 C28 121.1(4) . .
C45 C49 H49 119.4 . .
C28 C49 H49 119.4 . .
C19 C50 C14 120.7(4) . .
C19 C50 H50 119.7 . .
C14 C50 H50 119.7 . .
C39 C52 C37 121.4(3) 1_556 1_556
C39 C52 O5 121.3(4) 1_556 .
C37 C52 O5 117.3(4) 1_556 .
C55 C54 C74 119.3(4) . 4_565
C55 C54 H54 120.4 . .
C74 C54 H54 120.4 4_565 .
C54 C55 C45 121.1(4) . 4_565
C54 C55 O1 115.1(4) . .
C45 C55 O1 123.1(4) 4_565 .
C36 C56 C12 120.4(4) . .
C36 C56 H56 119.8 . .
C12 C56 H56 119.8 . .
C54 C74 C28 121.1(4) 4_666 .
C54 C74 H74 119.5 4_666 .
C28 C74 H74 119.5 . .
C13 P3 C26 107.32(17) . .
C13 P3 C23 113.94(18) . .
C26 P3 C23 106.96(18) . .
C13 P3 C16 105.02(18) . .
C26 P3 C16 112.38(17) . .
C23 P3 C16 111.27(17) . .
C34 C13 C44 119.1(4) . .
C34 C13 P3 120.3(3) . .
C44 C13 P3 120.2(3) . .
C46 C16 C30 119.6(4) . .
C46 C16 P3 119.4(3) . .
C30 C16 P3 120.9(3) . .
C35 C23 C60 120.3(4) . .
C35 C23 P3 121.8(3) . .
C60 C23 P3 117.8(3) . .
C72 C26 C40 119.2(4) . .
C72 C26 P3 119.8(3) . .
C40 C26 P3 120.6(3) . .
C69 C30 C16 119.1(4) . .
C69 C30 H30 120.4 . .
C16 C30 H30 120.4 . .
C61 C34 C13 120.0(4) . .
C61 C34 H34 120.0 . .
C13 C34 H34 120.0 . .
C23 C35 C67 119.5(4) . .
C23 C35 H35 120.2 . .
C67 C35 H35 120.2 . .
C47 C38 C46 120.2(4) . .
C47 C38 H38 119.9 . .
C46 C38 H38 119.9 . .
C53 C40 C26 119.9(4) . .
C53 C40 H40 120.0 . .
C26 C40 H40 120.0 . .
C51 C44 C13 119.5(4) . .
C51 C44 H44 120.2 . .
C13 C44 H44 120.2 . .
C38 C46 C16 119.8(4) . .
C38 C46 H46 120.1 . .
C16 C46 H46 120.1 . .
C38 C47 C69 120.5(4) . .
C38 C47 H47 119.7 . .
C69 C47 H47 119.7 . .
C63 C51 C44 120.6(4) . .
C63 C51 H51 119.7 . .
C44 C51 H51 119.7 . .
C57 C53 C40 120.4(4) . .
C57 C53 H53 119.8 . .
C40 C53 H53 119.8 . .
C73 C57 C53 119.9(4) . .
C73 C57 H57 120.1 . .
C53 C57 H57 120.1 . .
C71 C60 C23 119.6(4) . .
C71 C60 H60 120.2 . .
C23 C60 H60 120.2 . .
C63 C61 C34 120.9(4) . .
C63 C61 H61 119.6 . .
C34 C61 H61 119.6 . .
C61 C63 C51 119.8(4) . .
C61 C63 H63 120.1 . .
C51 C63 H63 120.1 . .
C68 C67 C35 119.5(5) . .
C68 C67 H67 120.2 . .
C35 C67 H67 120.2 . .
C71 C68 C67 121.2(4) . .
C71 C68 H68 119.4 . .
C67 C68 H68 119.4 . .
C47 C69 C30 120.6(4) . .
C47 C69 H69 119.7 . .
C30 C69 H69 119.7 . .
C68 C71 C60 119.8(5) . .
C68 C71 H71 120.1 . .
C60 C71 H71 120.1 . .
C73 C72 C26 119.8(4) . .
C73 C72 H72 120.1 . .
C26 C72 H72 120.1 . .
C57 C73 C72 120.7(4) . .
C57 C73 H73 119.6 . .
C72 C73 H73 119.6 . .

loop_
_geom_bond_atom_site_label_1
_geom_bond_atom_site_label_2
_geom_bond_distance
_geom_bond_site_symmetry_2
Cd1 O8 2.235(2) .
Cd1 O3 2.264(3) .
Cd1 O6 2.301(3) .
Cd1 O10 2.336(3) .
Cd1 O2 2.420(3) .
Cd1 O9 2.533(3) .
Cd1 C15 2.718(4) .
Cd1 C6 2.726(4) .
Cd2 O7 2.189(3) 3_657
Cd2 O7 2.189(3) .
Cd2 O4 2.255(3) .
Cd2 O4 2.255(3) 3_657
Cd2 O10 2.363(3) 3_657
Cd2 O10 2.363(3) .
O10 C6 1.279(5) .
O9 C15 1.250(4) .
O8 C15 1.257(4) .
C6 O2 1.239(5) .
C6 C14 1.503(5) .
C7 O4 1.235(4) .
C7 O6 1.236(4) .
C7 C12 1.528(5) .
C8 C22 1.379(5) .
C8 C24 1.389(5) .
C8 C15 1.506(5) .
O7 C43 1.260(5) .
C12 C32 1.381(5) .
C12 C56 1.393(5) .
C14 C21 1.386(5) .
C14 C50 1.388(5) .
O5 C52 1.390(4) .
O5 C20 1.395(4) .
C19 C20 1.367(6) .
C19 C50 1.383(6) .
C19 H19 0.9300 .
C20 C25 1.391(5) .
C21 C25 1.375(5) .
C21 H21 0.9300 .
C22 C37 1.389(5) .
C22 H22 0.9300 .
C24 C39 1.382(5) .
C24 H24 0.9300 .
C25 H25 0.9300 .
C28 C49 1.375(5) .
C28 C74 1.376(5) .
C28 C43 1.518(5) .
C31 C48 1.365(6) .
C31 C36 1.375(6) .
C31 O1 1.387(5) .
C32 C48 1.363(6) .
C32 H32 0.9300 .
O3 C43 1.243(5) 3_657
C36 C56 1.361(6) .
C36 H36 0.9300 .
C37 C52 1.373(5) 1_554
C37 H37 0.9300 .
C39 C52 1.373(6) 1_554
C39 H39 0.9300 .
O1 C55 1.406(5) .
C43 O3 1.243(5) 3_657
C45 C55 1.374(6) 4_666
C45 C49 1.375(6) .
C45 H45 0.9300 .
C48 H48 0.9300 .
C49 H49 0.9300 .
C50 H50 0.9300 .
C52 C39 1.373(6) 1_556
C52 C37 1.373(5) 1_556
C54 C55 1.361(6) .
C54 C74 1.374(6) 4_565
C54 H54 0.9300 .
C55 C45 1.374(6) 4_565
C56 H56 0.9300 .
C74 C54 1.374(6) 4_666
C74 H74 0.9300 .
P3 C13 1.796(4) .
P3 C26 1.801(4) .
P3 C23 1.800(4) .
P3 C16 1.803(4) .
C13 C34 1.385(5) .
C13 C44 1.399(5) .
C16 C46 1.388(5) .
C16 C30 1.392(5) .
C23 C35 1.383(5) .
C23 C60 1.392(6) .
C26 C72 1.382(5) .
C26 C40 1.384(6) .
C30 C69 1.386(6) .
C30 H30 0.9300 .
C34 C61 1.368(6) .
C34 H34 0.9300 .
C35 C67 1.388(6) .
C35 H35 0.9300 .
C38 C47 1.365(6) .
C38 C46 1.381(6) .
C38 H38 0.9300 .
C40 C53 1.375(6) .
C40 H40 0.9300 .
C44 C51 1.374(6) .
C44 H44 0.9300 .
C46 H46 0.9300 .
C47 C69 1.363(6) .
C47 H47 0.9300 .
C51 C63 1.369(6) .
C51 H51 0.9300 .
C53 C57 1.369(6) .
C53 H53 0.9300 .
C57 C73 1.358(7) .
C57 H57 0.9300 .
C60 C71 1.379(6) .
C60 H60 0.9300 .
C61 C63 1.368(6) .
C61 H61 0.9300 .
C63 H63 0.9300 .
C67 C68 1.377(7) .
C67 H67 0.9300 .
C68 C71 1.373(7) .
C68 H68 0.9300 .
C69 H69 0.9300 .
C71 H71 0.9300 .
C72 C73 1.378(6) .
C72 H72 0.9300 .
C73 H73 0.9300 .
